data_2008580
loop_
_publ_author_name
'Gelbrich, Thomas'

_publ_section_title
;
 A trimeric aluminium alkoxide: methoxyaluminium dichloride
;
_journal_issue 6
_journal_name_full 'Acta Crystallographica Section C'
_journal_page_first 856
_journal_page_last 858
_journal_paper_doi 10.1107/S0108270199000505
_journal_volume 55
_journal_year 1999
_chemical_formula_iupac '[Al3 Cl6 (C H3 O)3]'
_chemical_formula_sum 'C3 H9 Al3 Cl6 O3'
_chemical_formula_weight 386.74
_chemical_name_systematic
;
cyclo-tri-\m-methoxo-tris(dichloroaluminium)
;
_space_group_IT_number 14
_symmetry_cell_setting monoclinic
_symmetry_space_group_name_Hall '-P 2ybc'
_symmetry_space_group_name_H-M 'P 1 21/c 1'
_audit_creation_method SHELXL97
_cell_angle_alpha 90.00
_cell_angle_beta 90.68(2)
_cell_angle_gamma 90.00
_cell_formula_units_Z 4
_cell_length_a 10.5030(10)
_cell_length_b 13.889(2)
_cell_length_c 10.6780(10)
_cell_measurement_reflns_used 80
_cell_measurement_temperature 213(2)
_cell_measurement_theta_max 23.0
_cell_measurement_theta_min 21.8
_cell_volume 1557.6(3)
_computing_cell_refinement DIF4
_computing_data_collection 'DIF4 (Stoe, 1990a)'
_computing_data_reduction 'REDU4 (Stoe, 1990b)'
_computing_molecular_graphics 'SHELXTL/PC (Siemens, 1990)'
_computing_structure_refinement 'SHELXL97 (Sheldrick, 1997)'
_computing_structure_solution 'SHELXS86 (Sheldrick, 1990)'
_diffrn_ambient_temperature 213(2)
_diffrn_measured_fraction_theta_full 0.963
_diffrn_measured_fraction_theta_max 0.963
_diffrn_measurement_device 'Stoe STADI-4'
_diffrn_measurement_method '\w/\q scans'
_diffrn_radiation_monochromator graphite
_diffrn_radiation_source 'fine-focus sealed tube'
_diffrn_radiation_type MoK\a
_diffrn_radiation_wavelength 0.71073
_diffrn_reflns_av_R_equivalents 0.000
_diffrn_reflns_av_sigmaI/netI 0.032
_diffrn_reflns_limit_h_max 14
_diffrn_reflns_limit_h_min -14
_diffrn_reflns_limit_k_max 19
_diffrn_reflns_limit_k_min 0
_diffrn_reflns_limit_l_max 14
_diffrn_reflns_limit_l_min 0
_diffrn_reflns_number 4525
_diffrn_reflns_theta_full 29.96
_diffrn_reflns_theta_max 29.96
_diffrn_reflns_theta_min 1.94
_diffrn_standards_decay_% 3.9
_diffrn_standards_interval_time 120
_diffrn_standards_number 3
_exptl_absorpt_coefficient_mu 1.257
_exptl_absorpt_correction_type none
_exptl_crystal_colour Colourless
_exptl_crystal_density_diffrn 1.650
_exptl_crystal_density_method 'not measured'
_exptl_crystal_description block
_exptl_crystal_F_000 768
_exptl_crystal_size_max 0.35
_exptl_crystal_size_mid 0.35
_exptl_crystal_size_min 0.30
_refine_diff_density_max 0.556
_refine_diff_density_min -0.320
_refine_ls_extinction_method none
_refine_ls_goodness_of_fit_ref 1.019
_refine_ls_hydrogen_treatment mixed
_refine_ls_matrix_type full
_refine_ls_number_parameters 142
_refine_ls_number_reflns 4525
_refine_ls_number_restraints 0
_refine_ls_restrained_S_all 1.019
_refine_ls_R_factor_all 0.066
_refine_ls_R_factor_gt 0.034
_refine_ls_shift/su_max 0.001
_refine_ls_shift/su_mean 0.000
_refine_ls_structure_factor_coef Fsqd
_refine_ls_weighting_details 'w = 1/[\s^2^(Fo^2^)+(0.0517P)^2^+0.5280P] where P=(Fo^2^+2Fc^2^)/3'
_refine_ls_weighting_scheme calc
_refine_ls_wR_factor_ref 0.099
_reflns_number_gt 3144
_reflns_number_total 4525
_reflns_threshold_expression I>2\s(I)
_cod_data_source_file ka1308.cif
_cod_data_source_block s237
_cod_depositor_comments
;
The following automatic conversions were performed:
'_symmetry_cell_setting' value 'Monoclinic' changed to 'monoclinic'
according to '/home/saulius/struct/CIF-dictionaries/cif_core.dic'
dictionary named 'cif_core.dic' version 2.4.1 from 2010-06-29.

Automatic conversion script
Id: cif_fix_enum 1527 2010-12-29 10:47:43Z saulius 

The following automatic conversions were performed:

'_refine_ls_weighting_scheme' value 'calc w =
1/[\s^2^(Fo^2^)+(0.0517P)^2^+0.5280P] where P=(Fo^2^+2Fc^2^)/3' was
changed to 'calc'. New tag '_refine_ls_weighting_details' was
created. The value of the new tag was set to 'w =
1/[\s^2^(Fo^2^)+(0.0517P)^2^+0.5280P] where P=(Fo^2^+2Fc^2^)/3'.

Automatic conversion script
Id: cif_fix_values 3143 2015-03-26 13:38:13Z robertas 
;
_cod_original_cell_volume 1557.0(3)
_cod_original_sg_symbol_H-M 'P 21/c'
_cod_database_code 2008580

loop_
_symmetry_equiv_pos_as_xyz
'x, y, z'
'-x, y+1/2, -z+1/2'
'-x, -y, -z'
'x, -y-1/2, z-1/2'

loop_
_atom_site_label
_atom_site_fract_x
_atom_site_fract_y
_atom_site_fract_z
_atom_site_U_iso_or_equiv
_atom_site_adp_type
_atom_site_calc_flag
_atom_site_refinement_flags
_atom_site_occupancy
_atom_site_disorder_assembly
_atom_site_disorder_group
_atom_site_type_symbol
Cl1 .50008(6) .58971(4) .23505(6) .04145(14) Uani d . 1 . . Cl
Cl2 .63155(7) .60979(5) .54259(5) .05026(17) Uani d . 1 . . Cl
Cl3 .96743(6) .63586(5) .04631(6) .04322(14) Uani d . 1 . . Cl
Cl4 1.02382(6) .46806(5) .29243(6) .04331(15) Uani d . 1 . . Cl
Cl5 .81501(6) .24820(4) .22039(6) .04267(14) Uani d . 1 . . Cl
Cl6 .51816(6) .33770(4) .12874(6) .04227(14) Uani d . 1 . . Cl
Al1 .65229(6) .56244(5) .35760(6) .03060(14) Uani d . 1 . . Al
Al2 .89091(6) .54528(5) .18404(6) .02950(14) Uani d . 1 . . Al
Al3 .69765(6) .37010(5) .20455(6) .02885(14) Uani d . 1 . . Al
O1 .79280(14) .61405(12) .28842(14) .0355(3) Uani d . 1 . . O
O2 .77311(13) .46515(11) .11627(13) .0279(3) Uani d . 1 . . O
O3 .69371(14) .43611(11) .35046(13) .0308(3) Uani d . 1 . . O
C1 .8181(4) .7165(2) .3107(4) .0840(14) Uani d . 1 . . C
H1A .8910 .7365 .2621 .104(13) Uiso calc PR .52(5) . . H
H1B .8358 .7269 .3990 .104(13) Uiso calc PR .52(5) . . H
H1C .7442 .7540 .2855 .104(13) Uiso calc PR .52(5) . . H
H1D .7564 .7418 .3690 .104(13) Uiso calc PR .48(5) . . H
H1E .8116 .7514 .2321 .104(13) Uiso calc PR .48(5) . . H
H1F .9032 .7242 .3456 .104(13) Uiso calc PR .48(5) . . H
C2 .7295(2) .4786(2) -.0147(2) .0427(6) Uani d . 1 . . C
H2A .7732 .5333 -.0509 .045(7) Uiso calc PR .61(3) . . H
H2B .6384 .4902 -.0164 .045(7) Uiso calc PR .61(3) . . H
H2C .7483 .4211 -.0627 .045(7) Uiso calc PR .61(3) . . H
H2D .6667 .4298 -.0358 .045(7) Uiso calc PR .39(3) . . H
H2E .8015 .4729 -.0703 .045(7) Uiso calc PR .39(3) . . H
H2F .6916 .5419 -.0240 .045(7) Uiso calc PR .39(3) . . H
C3 .7272(3) .3840(2) .4681(2) .0443(6) Uani d . 1 . . C
H3A .7212 .4277 .5387 .048(7) Uiso calc PR .74(3) . . H
H3B .8135 .3596 .4629 .048(7) Uiso calc PR .74(3) . . H
H3C .6688 .3307 .4795 .048(7) Uiso calc PR .74(3) . . H
H3D .7478 .3176 .4487 .048(7) Uiso calc PR .26(3) . . H
H3E .6555 .3857 .5245 .048(7) Uiso calc PR .26(3) . . H
H3F .8002 .4146 .5079 .048(7) Uiso calc PR .26(3) . . H

loop_
_atom_site_aniso_label
_atom_site_aniso_U_11
_atom_site_aniso_U_22
_atom_site_aniso_U_33
_atom_site_aniso_U_12
_atom_site_aniso_U_13
_atom_site_aniso_U_23
Cl1 .0387(3) .0436(3) .0418(3) .0080(2) -.0108(2) -.0034(2)
Cl2 .0584(4) .0630(4) .0294(3) .0077(3) .0017(2) -.0134(3)
Cl3 .0436(3) .0455(3) .0406(3) -.0090(3) .0029(2) .0074(2)
Cl4 .0340(3) .0573(4) .0384(3) .0042(2) -.0091(2) .0030(3)
Cl5 .0454(3) .0350(3) .0473(3) .0105(2) -.0074(2) -.0016(2)
Cl6 .0360(3) .0394(3) .0511(3) -.0065(2) -.0102(2) .0012(2)
Al1 .0300(3) .0367(3) .0250(3) .0026(3) -.0003(2) -.0042(2)
Al2 .0267(3) .0352(3) .0266(3) -.0017(2) -.0007(2) -.0013(2)
Al3 .0301(3) .0289(3) .0275(3) .0010(2) -.0035(2) .0000(2)
O1 .0328(8) .0351(8) .0387(8) -.0041(6) .0029(6) -.0097(7)
O2 .0284(7) .0326(7) .0226(6) -.0009(6) -.0042(5) -.0003(6)
O3 .0339(7) .0347(8) .0236(7) .0045(6) -.0017(6) .0023(6)
C1 .070(2) .0519(18) .131(4) -.0270(16) .044(2) -.047(2)
C2 .0408(12) .0614(16) .0255(10) -.0096(11) -.0085(9) .0064(10)
C3 .0507(14) .0552(15) .0271(11) .0108(12) -.0004(9) .0094(10)

loop_
_atom_type_symbol
_atom_type_description
_atom_type_scat_dispersion_real
_atom_type_scat_dispersion_imag
_atom_type_scat_source
C C 0.0033 0.0016 'International Tables Vol C Tables 4.2.6.8 and 6.1.1.4'
H H 0.0000 0.0000 'International Tables Vol C Tables 4.2.6.8 and 6.1.1.4'
O O 0.0106 0.0060 'International Tables Vol C Tables 4.2.6.8 and 6.1.1.4'
Al Al 0.0645 0.0514 'International Tables Vol C Tables 4.2.6.8 and 6.1.1.4'
Cl Cl 0.1484 0.1585 'International Tables Vol C Tables 4.2.6.8 and 6.1.1.4'

loop_
_geom_angle_atom_site_label_1
_geom_angle_atom_site_label_2
_geom_angle_atom_site_label_3
_geom_angle
_geom_angle_publ_flag
O1 Al1 O3 99.76(8) yes
O1 Al1 Cl1 107.16(6) yes
O3 Al1 Cl1 109.39(6) yes
O1 Al1 Cl2 110.82(6) yes
O3 Al1 Cl2 111.83(6) yes
Cl1 Al1 Cl2 116.49(4) yes
O1 Al2 O2 100.37(7) yes
O1 Al2 Cl4 108.18(6) yes
O2 Al2 Cl4 110.71(6) yes
O1 Al2 Cl3 109.97(7) yes
O2 Al2 Cl3 110.73(6) yes
Cl4 Al2 Cl3 115.74(4) yes
O3 Al3 O2 95.35(7) yes
O3 Al3 Cl6 114.37(6) yes
O2 Al3 Cl6 110.72(5) yes
O3 Al3 Cl5 111.03(6) yes
O2 Al3 Cl5 111.69(6) yes
Cl6 Al3 Cl5 112.53(4) yes
C1 O1 Al2 120.72(16) ?
C1 O1 Al1 117.80(16) ?
Al2 O1 Al1 121.25(9) ?
C2 O2 Al2 120.23(14) ?
C2 O2 Al3 116.86(13) ?
Al2 O2 Al3 122.84(8) ?
C3 O3 Al3 118.20(15) ?
C3 O3 Al1 119.38(14) ?
Al3 O3 Al1 122.41(8) ?
O1 C1 H1A 109.5 ?
O1 C1 H1B 109.5 ?
H1A C1 H1B 109.5 ?
O1 C1 H1C 109.5 ?
H1A C1 H1C 109.5 ?
H1B C1 H1C 109.5 ?
O1 C1 H1D 109.5 ?
H1A C1 H1D 141.1 ?
H1B C1 H1D 56.3 ?
H1C C1 H1D 56.3 ?
O1 C1 H1E 109.5 ?
H1A C1 H1E 56.3 ?
H1B C1 H1E 141.1 ?
H1C C1 H1E 56.3 ?
H1D C1 H1E 109.5 ?
O1 C1 H1F 109.5 ?
H1A C1 H1F 56.3 ?
H1B C1 H1F 56.3 ?
H1C C1 H1F 141.1 ?
H1D C1 H1F 109.5 ?
H1E C1 H1F 109.5 ?
O2 C2 H2A 109.5 ?
O2 C2 H2B 109.5 ?
H2A C2 H2B 109.5 ?
O2 C2 H2C 109.5 ?
H2A C2 H2C 109.5 ?
H2B C2 H2C 109.5 ?
O2 C2 H2D 109.5 ?
H2A C2 H2D 141.1 ?
H2B C2 H2D 56.3 ?
H2C C2 H2D 56.3 ?
O2 C2 H2E 109.5 ?
H2A C2 H2E 56.3 ?
H2B C2 H2E 141.1 ?
H2C C2 H2E 56.3 ?
H2D C2 H2E 109.5 ?
O2 C2 H2F 109.5 ?
H2A C2 H2F 56.3 ?
H2B C2 H2F 56.3 ?
H2C C2 H2F 141.1 ?
H2D C2 H2F 109.5 ?
H2E C2 H2F 109.5 ?
O3 C3 H3A 109.5 ?
O3 C3 H3B 109.5 ?
H3A C3 H3B 109.5 ?
O3 C3 H3C 109.5 ?
H3A C3 H3C 109.5 ?
H3B C3 H3C 109.5 ?
O3 C3 H3D 109.5 ?
H3A C3 H3D 141.1 ?
H3B C3 H3D 56.3 ?
H3C C3 H3D 56.3 ?
O3 C3 H3E 109.5 ?
H3A C3 H3E 56.3 ?
H3B C3 H3E 141.1 ?
H3C C3 H3E 56.3 ?
H3D C3 H3E 109.5 ?
O3 C3 H3F 109.5 ?
H3A C3 H3F 56.3 ?
H3B C3 H3F 56.3 ?
H3C C3 H3F 141.1 ?
H3D C3 H3F 109.5 ?
H3E C3 H3F 109.5 ?

loop_
_geom_bond_atom_site_label_1
_geom_bond_atom_site_label_2
_geom_bond_site_symmetry_2
_geom_bond_distance
_geom_bond_publ_flag
Cl1 Al1 . 2.0883(9) yes
Cl2 Al1 . 2.0949(9) yes
Cl3 Al2 . 2.1019(9) yes
Cl4 Al2 . 2.0974(9) yes
Cl5 Al3 . 2.1000(9) yes
Cl6 Al3 . 2.0917(9) yes
Al1 O1 . 1.8064(17) yes
Al1 O3 . 1.8096(17) yes
Al2 O1 . 1.8007(16) yes
Al2 O2 . 1.8088(16) yes
Al3 O3 . 1.8081(16) yes
Al3 O2 . 1.8101(16) yes
Al1 Al2 . 3.1433(11) yes
Al1 Al3 . 3.1703(10) yes
Al2 Al3 . 3.1778(10) yes
O1 C1 . 1.467(3) ?
O2 C2 . 1.478(2) ?
O3 C3 . 1.488(3) ?
C1 H1A . .9700 ?
C1 H1B . .9700 ?
C1 H1C . .9700 ?
C1 H1D . .9700 ?
C1 H1E . .9700 ?
C1 H1F . .9700 ?
C2 H2A . .9700 ?
C2 H2B . .9700 ?
C2 H2C . .9700 ?
C2 H2D . .9700 ?
C2 H2E . .9700 ?
C2 H2F . .9700 ?
C3 H3A . .9700 ?
C3 H3B . .9700 ?
C3 H3C . .9700 ?
C3 H3D . .9700 ?
C3 H3E . .9700 ?
C3 H3F . .9700 ?
